data_7033685
loop_
_publ_author_name
'Dos Santos-Garc\'ia, Antonio J'
'Solana-Madruga, Elena'
'Ritter, Clemens'
'\'Avila-Brande, David'
'Fabelo, Oscar'
'S\'aez-Puche, Regino'

_publ_section_title
;
 Synthesis, structures and magnetic properties of the dimorphic Mn2CrSbO6
 oxide.
;
_journal_issue 23
_journal_name_full 'Dalton transactions (Cambridge, England : 2003)'
_journal_page_first 10665
_journal_page_last 10672
_journal_paper_doi 10.1039/c4dt03849e
_journal_volume 44
_journal_year 2015
_chemical_formula_moiety Cr_Mn2_O6_Sb
_chemical_formula_structural CrMn2O6Sb
_chemical_formula_sum 'Cr Mn2 O6 Sb'
_chemical_formula_weight 379.63
_chemical_name_systematic ' ?'
_space_group_IT_number 14
_symmetry_cell_setting monoclinic
_symmetry_space_group_name_Hall '-P 2yn'
_symmetry_space_group_name_H-M 'P 1 21/n 1'
_cell_angle_alpha 90.00000
_cell_angle_beta 90.364(3)
_cell_angle_gamma 90.00000
_cell_formula_units_Z 2
_cell_length_a 5.2180(2)
_cell_length_b 5.37104(17)
_cell_length_c 7.5874(3)
_cell_measurement_temperature 300
_cell_volume 212.641(14)
_computing_structure_refinement FULLPROF
_diffrn_ambient_temperature 300
_diffrn_measurement_device_type PND
_diffrn_measurement_method Vanadium
_diffrn_radiation_type neutron
_diffrn_radiation_wavelength 1.59360
_diffrn_source 'nuclear reactor'
_diffrn_source_type D2B
_pd_char_colour blue
_pd_instr_location ' ?'
_pd_meas_2theta_range_inc 0.050016
_pd_meas_2theta_range_max 159.95000
_pd_meas_2theta_range_min 0.00000
_pd_meas_number_of_points 3200
_pd_proc_2theta_range_inc 0.050016
_pd_proc_2theta_range_max 160.1663
_pd_proc_2theta_range_min 0.2163
_pd_proc_ls_background_function 'Legendre polynomials'
_pd_proc_ls_pref_orient_corr ' ?'
_pd_proc_ls_profile_function 'pseudo-Voigt function'
_pd_proc_ls_prof_R_factor 2.3080
_pd_proc_ls_prof_wR_expected 2.1546
_pd_proc_ls_prof_wR_factor 2.8645
_pd_proc_wavelength 1.593600
_pd_spec_mounting ' ?'
_refine_ls_goodness_of_fit_all 1.3294
_refine_ls_number_parameters 39
_refine_ls_number_reflns 440
_refine_ls_number_restraints 0
_refine_ls_R_I_factor 4.8916
_cod_data_source_file c4dt03849e2.cif
_cod_data_source_block perovskite
_cod_depositor_comments
;
The following automatic conversions were performed:

'_symmetry_cell_setting' value 'Monoclinic' changed to 'monoclinic'
according to
/usr/data/users/saulius/crontab/automatic-downloads/rss-feeds/RSC/lib/dictionaries/cif_core.dic
dictionary named 'cif_core.dic' version 2.4.2 from 2011-04-26.

Automatic conversion script
Id: cif_fix_values 2935 2014-11-11 08:27:57Z andrius 

 Adding full bibliography for 7033685--7033686.cif.
;
_cod_original_cell_volume 212.642(13)
_cod_original_sg_symbol_H-M 'P 21/n'
_cod_original_formula_sum CrMn2O6Sb
_cod_database_code 7033685
_pd_proc_ls_prof_cr_factor 15.2320
_pd_proc_ls_prof_cwr_factor 11.9295
_pd_proc_ls_prof_cwr_expected 8.9731

loop_
_symmetry_equiv_pos_as_xyz
x,y,z
-x+1/2,y+1/2,-z+1/2
-x,-y,-z
x+1/2,-y+1/2,z+1/2

loop_
_atom_site_label
_atom_site_fract_x
_atom_site_fract_y
_atom_site_fract_z
_atom_site_U_iso_or_equiv
_atom_site_occupancy
_atom_site_adp_type
_atom_site_type_symbol
MN 0.0150(8) 0.0471(7) 0.7463(7) 0.0058(9) 1.00000 Uiso MN
CR 0.50000 0.00000 0.00000 0.032(3) 1.00000 Uiso CR
SB 0.00000 0.50000 0.00000 0.0061(13) 1.00000 Uiso SB
O1 0.3116(7) 0.3072(9) 0.9386(5) 0.0072(4) 1.00000 Uiso O
O2 0.3143(6) 0.3073(9) 0.5640(4) 0.0072(4) 1.00000 Uiso O
O3 0.8788(5) 0.4454(5) 0.7540(4) 0.0072(4) 1.00000 Uiso O

loop_
_atom_type_symbol
_atom_type_scat_length_neutron
_atom_type_scat_source
MN -0.37300 V.F._Sears_Neutron_News_3_26_(1992)
CR 0.36350 V.F._Sears_Neutron_News_3_26_(1992)
SB 0.55700 V.F._Sears_Neutron_News_3_26_(1992)
O 0.58030 V.F._Sears_Neutron_News_3_26_(1992)

loop_
_geom_angle_atom_site_label_1
_geom_angle_atom_site_label_2
_geom_angle_atom_site_label_3
_geom_angle_site_symmetry_1
_geom_angle_site_symmetry_2
_geom_angle_site_symmetry_3
_geom_angle
_geom_angle_publ_flag
MN O1 CR 4e 4e 2d 88.7 0.3
MN O1 CR 4e 4e 2d 116.8 0.3
MN O2 CR 4e 4e 2d 84.8 0.2
MN O2 CR 4e 4e 2d 101.0 0.3
MN O3 CR 4e 4e 2d 90.7 0.2
MN O3 CR 4e 4e 2d 105.4 0.3

loop_
_geom_bond_atom_site_label_1
_geom_bond_atom_site_label_2
_geom_bond_site_symmetry_1
_geom_bond_site_symmetry_2
_geom_bond_distance
_geom_bond_publ_flag
MN O1 4e 4e 2.539 0.006
MN O1 4e 4e 2.113 0.006
MN O2 4e 4e 2.516 0.006
MN O2 4e 4e 2.123 0.006
MN O3 4e 4e 2.255 0.005
MN O3 4e 4e 2.126 0.005
CR O1 2d 4e 1.975 0.004
CR O1 2d 4e 1.975 0.004
CR O2 2d 4e 1.997 0.004
CR O2 2d 4e 1.997 0.004
CR O3 2d 4e 2.053 0.003
CR O3 2d 4e 2.053 0.003
SB O1 2c 4e 1.986 0.004
SB O1 2c 4e 1.986 0.004
SB O2 2c 4e 1.976 0.004
SB O2 2c 4e 1.976 0.004
SB O3 2c 4e 1.989 0.003
SB O3 2c 4e 1.989 0.003
O1 MN 4e 4e 2.539 0.006
O1 MN 4e 4e 2.113 0.006
O1 CR 4e 2d 1.975 0.004
O1 SB 4e 2c 1.986 0.004
O2 MN 4e 4e 2.516 0.006
O2 MN 4e 4e 2.123 0.006
O2 CR 4e 2d 1.997 0.004
O2 SB 4e 2c 1.976 0.006
O3 MN 4e 4e 2.255 0.005
O3 MN 4e 4e 2.126 0.005
O3 CR 4e 2d 2.053 0.003
O3 SB 4e 2c 1.989 0.003
